data_4309673
loop_
_publ_author_name
'Krzysztof Ch\/lopek'
'Eckhard Bill'
'Thomas Weyherm\"uller'
'Karl Wieghardt'

_publ_section_title
;
Molecular and Electronic Structure of Five-Coordinate Complexes of
Iron(II/III) Containingo-Diiminobenzosemiquinonate(1-) \p Radical Ligands
;
_journal_name_full 'Inorganic Chemistry'
_journal_page_first 7087
_journal_page_last 7098
_journal_paper_doi 10.1021/ic050829k
_journal_volume 44
_journal_year 2005
_chemical_formula_structural 'C39 H31 Fe N6'
_chemical_formula_sum 'C39 H31 Fe N6'
_chemical_formula_weight 639.55
_chemical_name_systematic
; 
 ? 
;
_space_group_IT_number 14
_symmetry_cell_setting monoclinic
_symmetry_space_group_name_Hall '-P 2yn'
_symmetry_space_group_name_H-M 'P 1 21/n 1'
_atom_sites_solution_hydrogens geom
_atom_sites_solution_primary direct
_atom_sites_solution_secondary difmap
_audit_creation_method SHELXL
_cell_angle_alpha 90.00
_cell_angle_beta 98.334(5)
_cell_angle_gamma 90.00
_cell_formula_units_Z 4
_cell_length_a 10.4433(3)
_cell_length_b 17.7647(6)
_cell_length_c 17.0145(6)
_cell_measurement_temperature 100(2)
_cell_volume 3123.23(18)
_computing_cell_refinement 'Nonius Kappa-CCD'
_computing_data_collection 'Nonius Kappa-CCD'
_computing_data_reduction 'Nonius Kappa-CCD'
_computing_structure_refinement 'SHELXL-93 (Sheldrick, 1993)'
_computing_structure_solution 'SHELXS-86 (Sheldrick, 1990)'
_diffrn_ambient_temperature 100(2)
_diffrn_measurement_device 'Nonius Kappa-CCD'
_diffrn_measurement_method '950 images at 1.0 deg. \w, 90 sec./frame'
_diffrn_radiation_monochromator graphite
_diffrn_radiation_source 'rotating anode'
_diffrn_radiation_type MoK\a
_diffrn_radiation_wavelength 0.71073
_diffrn_reflns_av_R_equivalents 0.0582
_diffrn_reflns_av_sigmaI/netI 0.0352
_diffrn_reflns_limit_h_max 15
_diffrn_reflns_limit_h_min -15
_diffrn_reflns_limit_k_max 25
_diffrn_reflns_limit_k_min -25
_diffrn_reflns_limit_l_max 24
_diffrn_reflns_limit_l_min -24
_diffrn_reflns_number 75693
_diffrn_reflns_theta_max 30.98
_diffrn_reflns_theta_min 3.02
_exptl_absorpt_coefficient_mu 0.522
_exptl_absorpt_correction_T_max 0.9666
_exptl_absorpt_correction_T_min 0.9054
_exptl_absorpt_correction_type gaussian
_exptl_crystal_colour brown
_exptl_crystal_density_diffrn 1.360
_exptl_crystal_description 'transparent parallelepiped'
_exptl_crystal_F_000 1332
_exptl_crystal_size_max 0.21
_exptl_crystal_size_mid 0.10
_exptl_crystal_size_min 0.07
_refine_diff_density_max 0.439
_refine_diff_density_min -0.390
_refine_diff_density_rms 0.058
_refine_ls_extinction_method none
_refine_ls_goodness_of_fit_all 1.075
_refine_ls_goodness_of_fit_obs 1.111
_refine_ls_matrix_type full
_refine_ls_number_parameters 421
_refine_ls_number_reflns 9890
_refine_ls_number_restraints 1
_refine_ls_restrained_S_all 1.085
_refine_ls_restrained_S_obs 1.111
_refine_ls_R_factor_all 0.0566
_refine_ls_R_factor_obs 0.0434
_refine_ls_shift/esd_max 0.002
_refine_ls_shift/esd_mean 0.000
_refine_ls_structure_factor_coef Fsqd
_refine_ls_weighting_details 'w=1/[\s^2^(Fo^2^)+(0.0353P)^2^+1.9660P] where P=(Fo^2^+2Fc^2^)/3'
_refine_ls_weighting_scheme calc
_refine_ls_wR_factor_all 0.1000
_refine_ls_wR_factor_obs 0.0934
_reflns_number_observed 8309
_reflns_number_total 9914
_reflns_observed_criterion >2sigma(I)
_cod_data_source_file ic050829ksi20050523_064057_5.cif
_cod_data_source_block 6
_cod_depositor_comments
;
The following automatic conversions were performed:
'_symmetry_cell_setting' value 'Monoclinic' changed to 'monoclinic'
according to '/home/saulius/struct/CIF-dictionaries/cif_core.dic'
dictionary named 'cif_core.dic' version 2.4.1 from
2010-06-29.

'_exptl_absorpt_correction_type' value 'Gaussian' changed to
'gaussian' according to
'/home/saulius/struct/CIF-dictionaries/cif_core.dic' dictionary named
'cif_core.dic' version 2.4.1 from 2010-06-29.

Automatic conversion script
Id: cif_fix_enum 1527 2010-12-29 10:47:43Z saulius 

The following automatic conversions were performed:

'_refine_ls_weighting_scheme' value 'calc
w=1/[\s^2^(Fo^2^)+(0.0353P)^2^+1.9660P] where P=(Fo^2^+2Fc^2^)/3' was
changed to 'calc'. New tag '_refine_ls_weighting_details' was
created. The value of the new tag was set to
'w=1/[\s^2^(Fo^2^)+(0.0353P)^2^+1.9660P] where P=(Fo^2^+2Fc^2^)/3'.

Automatic conversion script
Id: cif_fix_values 3143 2015-03-26 13:38:13Z robertas 
;
_cod_original_cell_volume 3123.2(2)
_cod_database_code 4309673

loop_
_symmetry_equiv_pos_as_xyz
'x, y, z'
'-x+1/2, y+1/2, -z+1/2'
'-x, -y, -z'
'x-1/2, -y-1/2, z-1/2'

loop_
_atom_site_aniso_label
_atom_site_aniso_U_11
_atom_site_aniso_U_22
_atom_site_aniso_U_33
_atom_site_aniso_U_23
_atom_site_aniso_U_13
_atom_site_aniso_U_12
Fe1 0.01862(10) 0.01492(9) 0.01592(9) -0.00176(7) 0.00325(7) -0.00086(7)
N1 0.0226(6) 0.0148(5) 0.0199(6) 0.0010(4) 0.0043(4) 0.0039(4)
C2 0.0188(6) 0.0163(6) 0.0184(6) 0.0011(5) 0.0046(5) -0.0003(5)
C3 0.0219(6) 0.0218(7) 0.0194(6) 0.0047(5) 0.0033(5) 0.0026(5)
C4 0.0207(7) 0.0278(7) 0.0168(6) 0.0017(5) 0.0021(5) 0.0000(6)
C5 0.0218(7) 0.0228(7) 0.0188(6) -0.0040(5) 0.0035(5) -0.0006(5)
C6 0.0185(6) 0.0180(6) 0.0191(6) -0.0019(5) 0.0029(5) 0.0018(5)
C7 0.0168(6) 0.0160(6) 0.0167(6) 0.0007(5) 0.0027(5) -0.0002(5)
N8 0.0189(5) 0.0150(5) 0.0166(5) 0.0005(4) 0.0026(4) 0.0007(4)
C9 0.0215(6) 0.0150(6) 0.0168(6) -0.0006(5) -0.0015(5) 0.0002(5)
C10 0.0216(7) 0.0216(7) 0.0220(7) 0.0008(5) -0.0002(5) 0.0021(5)
C11 0.0252(8) 0.0278(8) 0.0270(8) -0.0015(6) -0.0032(6) 0.0075(6)
C12 0.0369(9) 0.0206(7) 0.0268(8) 0.0019(6) -0.0080(6) 0.0069(6)
C13 0.0388(9) 0.0207(7) 0.0248(7) 0.0061(6) 0.0007(6) 0.0003(6)
C14 0.0287(7) 0.0204(7) 0.0215(7) 0.0018(5) 0.0034(6) 0.0003(6)
N21 0.0226(6) 0.0173(6) 0.0196(6) -0.0008(4) 0.0017(4) -0.0011(4)
C22 0.0209(7) 0.0205(6) 0.0205(6) -0.0016(5) 0.0047(5) -0.0055(5)
C23 0.0243(7) 0.0236(7) 0.0226(7) -0.0005(6) 0.0019(6) -0.0054(6)
C24 0.0259(7) 0.0316(8) 0.0210(7) -0.0038(6) 0.0017(6) -0.0096(6)
C25 0.0285(8) 0.0262(8) 0.0276(8) -0.0096(6) 0.0066(6) -0.0097(6)
C26 0.0236(7) 0.0227(7) 0.0278(7) -0.0073(6) 0.0068(6) -0.0044(6)
C27 0.0198(6) 0.0202(7) 0.0219(7) -0.0035(5) 0.0060(5) -0.0041(5)
N28 0.0189(5) 0.0166(5) 0.0212(6) -0.0041(4) 0.0037(4) -0.0015(4)
C29 0.0221(7) 0.0191(6) 0.0221(7) -0.0053(5) 0.0062(5) 0.0010(5)
C30 0.0241(7) 0.0196(7) 0.0335(8) -0.0032(6) 0.0088(6) -0.0004(6)
C31 0.0338(9) 0.0206(7) 0.0360(9) 0.0002(6) 0.0111(7) 0.0031(6)
C32 0.0306(8) 0.0265(8) 0.0299(8) -0.0014(6) 0.0055(6) 0.0092(6)
C33 0.0230(7) 0.0305(8) 0.0231(7) -0.0071(6) 0.0033(6) 0.0025(6)
C34 0.0217(7) 0.0234(7) 0.0208(7) -0.0057(5) 0.0049(5) -0.0015(5)
N41 0.0216(6) 0.0180(5) 0.0166(5) -0.0026(4) 0.0027(4) -0.0017(4)
C42 0.0230(7) 0.0206(7) 0.0183(6) -0.0041(5) 0.0018(5) -0.0014(5)
N43 0.0216(6) 0.0186(6) 0.0204(6) -0.0025(4) 0.0010(4) -0.0014(4)
C44 0.0193(6) 0.0155(6) 0.0186(6) 0.0005(5) 0.0014(5) 0.0005(5)
C45 0.0187(6) 0.0162(6) 0.0160(6) -0.0008(5) 0.0013(5) 0.0011(5)
C46 0.0202(6) 0.0199(6) 0.0154(6) -0.0003(5) 0.0028(5) -0.0034(5)
C47 0.0283(8) 0.0247(7) 0.0203(7) -0.0033(6) 0.0003(6) 0.0026(6)
C48 0.0372(9) 0.0305(8) 0.0250(8) -0.0102(6) -0.0002(6) 0.0026(7)
C49 0.0322(8) 0.0398(9) 0.0218(7) -0.0089(7) -0.0036(6) -0.0031(7)
C50 0.0236(7) 0.0371(9) 0.0217(7) 0.0001(6) -0.0026(6) -0.0006(6)
C51 0.0214(7) 0.0252(7) 0.0201(7) 0.0013(5) 0.0022(5) 0.0004(5)
C52 0.0204(6) 0.0152(6) 0.0227(7) 0.0010(5) 0.0028(5) 0.0001(5)
C53 0.0216(7) 0.0443(10) 0.0219(7) 0.0032(7) 0.0028(6) -0.0047(7)
C54 0.0323(9) 0.0494(11) 0.0232(8) 0.0022(7) 0.0076(6) -0.0076(8)
C55 0.0304(8) 0.0251(8) 0.0338(8) 0.0003(6) 0.0149(7) -0.0034(6)
C56 0.0232(7) 0.0273(8) 0.0395(9) 0.0010(7) 0.0057(7) -0.0080(6)
C57 0.0256(7) 0.0257(7) 0.0268(8) 0.0005(6) 0.0011(6) -0.0074(6)

loop_
_atom_site_label
_atom_site_type_symbol
_atom_site_fract_x
_atom_site_fract_y
_atom_site_fract_z
_atom_site_U_iso_or_equiv
_atom_site_thermal_displace_type
_atom_site_occupancy
_atom_site_calc_flag
_atom_site_refinement_flags
_atom_site_disorder_group
Fe1 Fe 0.82585(2) 0.988330(11) 0.622551(12) 0.01641(5) Uani 1 d . .
N1 N 0.75436(12) 1.02316(7) 0.52155(7) 0.0190(2) Uani 1 d D .
H1 H 0.7124(17) 1.0636(9) 0.5099(11) 0.023 Uiso 1 d D .
C2 C 0.76407(13) 0.97804(8) 0.45958(8) 0.0176(2) Uani 1 d . .
C3 C 0.70872(14) 0.99034(9) 0.37955(9) 0.0210(3) Uani 1 d . .
H3 H 0.66051(14) 1.03476(9) 0.36483(9) 0.025 Uiso 1 calc R .
C4 C 0.72585(14) 0.93713(9) 0.32374(9) 0.0218(3) Uani 1 d . .
H4 H 0.68888(14) 0.94488(9) 0.26998(9) 0.026 Uiso 1 calc R .
C5 C 0.79809(14) 0.87046(9) 0.34498(9) 0.0211(3) Uani 1 d . .
H5 H 0.80883(14) 0.83460(9) 0.30503(9) 0.025 Uiso 1 calc R .
C6 C 0.85265(13) 0.85686(8) 0.42209(8) 0.0185(3) Uani 1 d . .
H6 H 0.90013(13) 0.81192(8) 0.43546(8) 0.022 Uiso 1 calc R .
C7 C 0.83713(13) 0.91093(8) 0.48162(8) 0.0165(2) Uani 1 d . .
N8 N 0.87862(11) 0.90741(7) 0.56096(7) 0.0168(2) Uani 1 d . .
C9 C 0.94820(14) 0.84254(8) 0.59253(8) 0.0182(3) Uani 1 d . .
C10 C 1.06453(14) 0.82177(9) 0.56739(9) 0.0221(3) Uani 1 d . .
H10 H 1.09934(14) 0.85141(9) 0.52910(9) 0.026 Uiso 1 calc R .
C11 C 1.1295(2) 0.75760(9) 0.59847(10) 0.0274(3) Uani 1 d . .
H11 H 1.2081(2) 0.74310(9) 0.58079(10) 0.033 Uiso 1 calc R .
C12 C 1.0799(2) 0.71465(9) 0.65525(10) 0.0293(3) Uani 1 d . .
H12 H 1.1238(2) 0.67046(9) 0.67580(10) 0.035 Uiso 1 calc R .
C13 C 0.9661(2) 0.73635(9) 0.68187(10) 0.0285(3) Uani 1 d . .
H13 H 0.9332(2) 0.70747(9) 0.72147(10) 0.034 Uiso 1 calc R .
C14 C 0.8997(2) 0.80028(9) 0.65093(9) 0.0236(3) Uani 1 d . .
H14 H 0.8219(2) 0.81504(9) 0.66942(9) 0.028 Uiso 1 calc R .
N21 N 0.96784(12) 0.97742(7) 0.70297(7) 0.0200(2) Uani 1 d D .
H21 H 1.0204(17) 0.9407(10) 0.7099(11) 0.024 Uiso 1 d D .
C22 C 0.99726(14) 1.03586(8) 0.75242(9) 0.0205(3) Uani 1 d . .
C23 C 1.09791(15) 1.03961(9) 0.81812(9) 0.0237(3) Uani 1 d . .
H23 H 1.15296(15) 0.99760(9) 0.83173(9) 0.028 Uiso 1 calc R .
C24 C 1.1145(2) 1.10489(10) 0.86167(9) 0.0263(3) Uani 1 d . .
H24 H 1.1818(2) 1.10784(10) 0.90557(9) 0.032 Uiso 1 calc R .
C25 C 1.0326(2) 1.16814(9) 0.84212(10) 0.0272(3) Uani 1 d . .
H25 H 1.0466(2) 1.21279(9) 0.87289(10) 0.033 Uiso 1 calc R .
C26 C 0.93339(15) 1.16584(9) 0.77953(10) 0.0244(3) Uani 1 d . .
H26 H 0.87858(15) 1.20822(9) 0.76750(10) 0.029 Uiso 1 calc R .
C27 C 0.91382(14) 1.09920(8) 0.73299(9) 0.0203(3) Uani 1 d . .
N28 N 0.82239(12) 1.08559(7) 0.66941(7) 0.0188(2) Uani 1 d . .
C29 C 0.73618(14) 1.14375(8) 0.63736(9) 0.0208(3) Uani 1 d . .
C30 C 0.7835(2) 1.21131(9) 0.61032(10) 0.0253(3) Uani 1 d . .
H30 H 0.8740(2) 1.22070(9) 0.61713(10) 0.030 Uiso 1 calc R .
C31 C 0.6976(2) 1.26438(9) 0.57357(11) 0.0295(3) Uani 1 d . .
H31 H 0.7299(2) 1.30993(9) 0.55468(11) 0.035 Uiso 1 calc R .
C32 C 0.5646(2) 1.25167(10) 0.56402(10) 0.0289(3) Uani 1 d . .
H32 H 0.5064(2) 1.28843(10) 0.53892(10) 0.035 Uiso 1 calc R .
C33 C 0.5175(2) 1.18502(9) 0.59139(9) 0.0255(3) Uani 1 d . .
H33 H 0.4268(2) 1.17648(9) 0.58573(9) 0.031 Uiso 1 calc R .
C34 C 0.60289(14) 1.13054(9) 0.62717(9) 0.0218(3) Uani 1 d . .
H34 H 0.57044(14) 1.08445(9) 0.64462(9) 0.026 Uiso 1 calc R .
N41 N 0.67581(12) 0.93747(7) 0.65758(7) 0.0187(2) Uani 1 d . .
C42 C 0.58950(14) 0.89422(8) 0.60979(9) 0.0208(3) Uani 1 d . .
H42 H 0.59442(14) 0.88670(8) 0.55503(9) 0.025 Uiso 1 calc R .
N43 N 0.49799(12) 0.86342(7) 0.64577(7) 0.0204(2) Uani 1 d . .
C44 C 0.52689(13) 0.88809(8) 0.72399(8) 0.0179(3) Uani 1 d . .
C45 C 0.63567(13) 0.93349(8) 0.73135(8) 0.0171(2) Uani 1 d . .
C46 C 0.70139(14) 0.97296(8) 0.80254(8) 0.0185(3) Uani 1 d . .
C47 C 0.6520(2) 1.04020(9) 0.82741(9) 0.0248(3) Uani 1 d . .
H47 H 0.5800(2) 1.06324(9) 0.79595(9) 0.030 Uiso 1 calc R .
C48 C 0.7075(2) 1.07400(10) 0.89822(10) 0.0313(4) Uani 1 d . .
H48 H 0.6745(2) 1.12049(10) 0.91423(10) 0.038 Uiso 1 calc R .
C49 C 0.8103(2) 1.03993(11) 0.94507(10) 0.0320(4) Uani 1 d . .
H49 H 0.8458(2) 1.06198(11) 0.99430(10) 0.038 Uiso 1 calc R .
C50 C 0.8618(2) 0.97364(10) 0.92031(10) 0.0281(3) Uani 1 d . .
H50 H 0.9334(2) 0.95062(10) 0.95216(10) 0.034 Uiso 1 calc R .
C51 C 0.80846(14) 0.94078(9) 0.84874(9) 0.0223(3) Uani 1 d . .
H51 H 0.84540(14) 0.89604(9) 0.83125(9) 0.027 Uiso 1 calc R .
C52 C 0.44365(14) 0.86889(8) 0.78380(9) 0.0195(3) Uani 1 d . .
C53 C 0.4876(2) 0.87282(11) 0.86540(10) 0.0293(3) Uani 1 d . .
H53 H 0.5745(2) 0.88740(11) 0.88322(10) 0.035 Uiso 1 calc R .
C54 C 0.4064(2) 0.85575(12) 0.92089(10) 0.0346(4) Uani 1 d . .
H54 H 0.4382(2) 0.85897(12) 0.97600(10) 0.042 Uiso 1 calc R .
C55 C 0.2796(2) 0.83412(9) 0.89639(11) 0.0288(3) Uani 1 d . .
H55 H 0.2241(2) 0.82267(9) 0.93434(11) 0.035 Uiso 1 calc R .
C56 C 0.2346(2) 0.82937(10) 0.81613(11) 0.0299(3) Uani 1 d . .
H56 H 0.1478(2) 0.81444(10) 0.79887(11) 0.036 Uiso 1 calc R .
C57 C 0.3156(2) 0.84628(9) 0.76012(10) 0.0263(3) Uani 1 d . .
H57 H 0.2833(2) 0.84238(9) 0.70513(10) 0.032 Uiso 1 calc R .

loop_
_atom_type_symbol
_atom_type_description
_atom_type_scat_dispersion_real
_atom_type_scat_dispersion_imag
_atom_type_scat_source
C C 0.0033 0.0016 'International Tables Vol C Tables 4.2.6.8 and 6.1.1.4'
H H 0.0000 0.0000 'International Tables Vol C Tables 4.2.6.8 and 6.1.1.4'
N N 0.0061 0.0033 'International Tables Vol C Tables 4.2.6.8 and 6.1.1.4'
Fe Fe 0.3463 0.8444 'International Tables Vol C Tables 4.2.6.8 and 6.1.1.4'

loop_
_geom_angle_atom_site_label_1
_geom_angle_atom_site_label_2
_geom_angle_atom_site_label_3
_geom_angle
_geom_angle_site_symmetry_1
_geom_angle_site_symmetry_3
_geom_angle_publ_flag
N21 Fe1 N1 150.38(6) . . ?
N21 Fe1 N28 81.34(5) . . ?
N1 Fe1 N28 93.16(5) . . ?
N21 Fe1 N8 93.56(5) . . ?
N1 Fe1 N8 81.58(5) . . ?
N28 Fe1 N8 159.73(5) . . ?
N21 Fe1 N41 108.09(5) . . ?
N1 Fe1 N41 101.51(5) . . ?
N28 Fe1 N41 102.98(5) . . ?
N8 Fe1 N41 97.25(5) . . ?
C2 N1 Fe1 117.26(10) . . ?
N1 C2 C3 126.67(13) . . ?
N1 C2 C7 112.90(12) . . ?
C3 C2 C7 120.42(13) . . ?
C4 C3 C2 118.93(13) . . ?
C3 C4 C5 121.08(13) . . ?
C6 C5 C4 121.34(13) . . ?
C5 C6 C7 119.15(13) . . ?
N8 C7 C6 128.61(13) . . ?
N8 C7 C2 112.26(12) . . ?
C6 C7 C2 119.07(12) . . ?
C7 N8 C9 118.93(11) . . ?
C7 N8 Fe1 115.82(9) . . ?
C9 N8 Fe1 125.07(9) . . ?
C10 C9 C14 119.83(13) . . ?
C10 C9 N8 121.16(13) . . ?
C14 C9 N8 119.00(13) . . ?
C11 C10 C9 119.92(15) . . ?
C12 C11 C10 120.3(2) . . ?
C13 C12 C11 119.89(15) . . ?
C12 C13 C14 120.4(2) . . ?
C13 C14 C9 119.63(15) . . ?
C22 N21 Fe1 117.50(11) . . ?
N21 C22 C23 127.22(14) . . ?
N21 C22 C27 112.72(13) . . ?
C23 C22 C27 120.05(13) . . ?
C24 C23 C22 119.01(15) . . ?
C23 C24 C25 121.10(15) . . ?
C26 C25 C24 121.19(14) . . ?
C25 C26 C27 119.2(2) . . ?
N28 C27 C26 128.30(14) . . ?
N28 C27 C22 112.23(12) . . ?
C26 C27 C22 119.46(14) . . ?
C27 N28 C29 120.54(12) . . ?
C27 N28 Fe1 116.19(10) . . ?
C29 N28 Fe1 123.11(10) . . ?
C34 C29 C30 119.71(14) . . ?
C34 C29 N28 119.22(13) . . ?
C30 C29 N28 120.88(13) . . ?
C31 C30 C29 119.68(15) . . ?
C30 C31 C32 120.7(2) . . ?
C33 C32 C31 119.6(2) . . ?
C32 C33 C34 120.23(15) . . ?
C33 C34 C29 119.99(15) . . ?
C42 N41 C45 104.60(12) . . ?
C42 N41 Fe1 124.33(10) . . ?
C45 N41 Fe1 131.02(10) . . ?
N43 C42 N41 114.61(13) . . ?
C42 N43 C44 103.93(12) . . ?
C45 C44 N43 109.35(12) . . ?
C45 C44 C52 129.20(13) . . ?
N43 C44 C52 121.36(12) . . ?
N41 C45 C44 107.50(12) . . ?
N41 C45 C46 123.62(12) . . ?
C44 C45 C46 128.88(13) . . ?
C47 C46 C51 118.91(13) . . ?
C47 C46 C45 120.50(13) . . ?
C51 C46 C45 120.44(13) . . ?
C46 C47 C48 120.44(15) . . ?
C49 C48 C47 120.1(2) . . ?
C48 C49 C50 120.03(15) . . ?
C49 C50 C51 119.94(15) . . ?
C50 C51 C46 120.54(15) . . ?
C57 C52 C53 117.57(14) . . ?
C57 C52 C44 120.23(13) . . ?
C53 C52 C44 122.20(13) . . ?
C54 C53 C52 121.2(2) . . ?
C55 C54 C53 120.5(2) . . ?
C56 C55 C54 119.21(15) . . ?
C55 C56 C57 120.6(2) . . ?
C56 C57 C52 120.9(2) . . ?

loop_
_geom_bond_atom_site_label_1
_geom_bond_atom_site_label_2
_geom_bond_distance
_geom_bond_site_symmetry_2
_geom_bond_publ_flag
Fe1 N21 1.8763(13) . ?
Fe1 N1 1.8765(13) . ?
Fe1 N28 1.9054(12) . ?
Fe1 N8 1.9068(12) . ?
Fe1 N41 1.9742(12) . ?
N1 C2 1.340(2) . ?
C2 C3 1.417(2) . ?
C2 C7 1.436(2) . ?
C3 C4 1.370(2) . ?
C4 C5 1.423(2) . ?
C5 C6 1.374(2) . ?
C6 C7 1.422(2) . ?
C7 N8 1.358(2) . ?
N8 C9 1.425(2) . ?
C9 C10 1.395(2) . ?
C9 C14 1.398(2) . ?
C10 C11 1.391(2) . ?
C11 C12 1.389(2) . ?
C12 C13 1.386(3) . ?
C13 C14 1.394(2) . ?
N21 C22 1.344(2) . ?
C22 C23 1.421(2) . ?
C22 C27 1.432(2) . ?
C23 C24 1.374(2) . ?
C24 C25 1.422(3) . ?
C25 C26 1.374(2) . ?
C26 C27 1.422(2) . ?
C27 N28 1.357(2) . ?
N28 C29 1.426(2) . ?
C29 C34 1.397(2) . ?
C29 C30 1.401(2) . ?
C30 C31 1.386(2) . ?
C31 C32 1.394(2) . ?
C32 C33 1.388(2) . ?
C33 C34 1.395(2) . ?
N41 C42 1.361(2) . ?
N41 C45 1.382(2) . ?
C42 N43 1.326(2) . ?
N43 C44 1.392(2) . ?
C44 C45 1.384(2) . ?
C44 C52 1.471(2) . ?
C45 C46 1.479(2) . ?
C46 C47 1.391(2) . ?
C46 C51 1.393(2) . ?
C47 C48 1.395(2) . ?
C48 C49 1.381(2) . ?
C49 C50 1.385(3) . ?
C50 C51 1.392(2) . ?
C52 C57 1.398(2) . ?
C52 C53 1.400(2) . ?
C53 C54 1.391(2) . ?
C54 C55 1.384(2) . ?
C55 C56 1.381(3) . ?
C56 C57 1.396(2) . ?
